data_2204946
loop_
_publ_author_name
'Li-Juan Chen'
'Chang-Kun Xia'
'Quan-Zheng Zhang'
'Can-Zhong Lu'

_publ_section_title
;
 Bis[2-(4-pyridinio)-1<i>H</i>-benzimidazolium]
 hexacosaoxooctamolybdate(VI)
;
_journal_issue 1
_journal_name_full 'Acta Crystallographica Section E'
_journal_page_first m92
_journal_page_last m94
_journal_paper_doi 10.1107/S1600536804032027
_journal_volume 61
_journal_year 2005
_chemical_formula_iupac '(C12 H11 N3)2 [Mo8 O26]'
_chemical_formula_moiety '2C12 H11 N3 2+, Mo8 O26 4-'
_chemical_formula_sum 'C24 H22 Mo8 N6 O26'
_chemical_formula_weight 1578.00
_chemical_name_systematic
;
bis[2-(4-pyridinio)-1H-benzimidazolium] hexacosaoxooctamolybdenum(VI)
;
_space_group_IT_number 14
_symmetry_cell_setting monoclinic
_symmetry_space_group_name_Hall '-P 2ybc'
_symmetry_space_group_name_H-M 'P 1 21/c 1'
_atom_sites_solution_hydrogens geom
_atom_sites_solution_primary direct
_atom_sites_solution_secondary difmap
_cell_angle_alpha 90.00
_cell_angle_beta 97.434(2)
_cell_angle_gamma 90.00
_cell_formula_units_Z 2
_cell_length_a 11.304(3)
_cell_length_b 9.485(3)
_cell_length_c 17.835(5)
_cell_measurement_reflns_used 5270
_cell_measurement_temperature 293(2)
_cell_measurement_theta_max 27.4835
_cell_measurement_theta_min 2.0203
_cell_volume 1896.2(9)
_computing_cell_refinement CrystalClear
_computing_data_collection 'CrystalClear (Rigaku Corporation, 2002)'
_computing_data_reduction CrystalClear
_computing_molecular_graphics SHELXL97
_computing_publication_material 'SHELXTL (Sheldrick, 1995)'
_computing_structure_refinement 'SHELXL97 (Sheldrick, 1997)'
_computing_structure_solution 'SHELXS97 (Sheldrick, 1997)'
_diffrn_ambient_temperature 293(2)
_diffrn_detector_area_resol_mean 14.6306
_diffrn_measured_fraction_theta_full 0.996
_diffrn_measured_fraction_theta_max 0.996
_diffrn_measurement_device_type 'Rigaku Mercury CCD'
_diffrn_measurement_method '\w scan'
_diffrn_radiation_monochromator graphite
_diffrn_radiation_source 'fine-focus sealed tube'
_diffrn_radiation_type MoK\a
_diffrn_radiation_wavelength 0.71073
_diffrn_reflns_av_R_equivalents 0.0330
_diffrn_reflns_av_sigmaI/netI 0.0300
_diffrn_reflns_limit_h_max 14
_diffrn_reflns_limit_h_min -13
_diffrn_reflns_limit_k_max 12
_diffrn_reflns_limit_k_min -12
_diffrn_reflns_limit_l_max 22
_diffrn_reflns_limit_l_min -23
_diffrn_reflns_number 14344
_diffrn_reflns_theta_full 27.48
_diffrn_reflns_theta_max 27.48
_diffrn_reflns_theta_min 2.44
_diffrn_standards_decay_% 0
_diffrn_standards_interval_count 0
_diffrn_standards_number 0
_exptl_absorpt_coefficient_mu 2.664
_exptl_absorpt_correction_T_max 0.766
_exptl_absorpt_correction_T_min 0.683
_exptl_absorpt_correction_type multi-scan
_exptl_absorpt_process_details '(CrystalClear; Rigaku, 2002)'
_exptl_crystal_colour Yellow
_exptl_crystal_density_diffrn 2.764
_exptl_crystal_density_method 'not measured'
_exptl_crystal_description Prism
_exptl_crystal_F_000 1504
_exptl_crystal_size_max 0.20
_exptl_crystal_size_mid 0.10
_exptl_crystal_size_min 0.10
_refine_diff_density_max 1.866
_refine_diff_density_min -2.900
_refine_ls_extinction_coef none
_refine_ls_extinction_method none
_refine_ls_goodness_of_fit_ref 1.085
_refine_ls_hydrogen_treatment constr
_refine_ls_matrix_type full
_refine_ls_number_parameters 289
_refine_ls_number_reflns 4335
_refine_ls_number_restraints 0
_refine_ls_restrained_S_all 1.085
_refine_ls_R_factor_all 0.0502
_refine_ls_R_factor_gt 0.0427
_refine_ls_shift/su_max 0.000
_refine_ls_shift/su_mean 0.000
_refine_ls_structure_factor_coef Fsqd
_refine_ls_weighting_details 'calc w=1/[\s^2^(Fo^2^)+(0.0575P)^2^+5.8052P] where P=(Fo^2^+2Fc^2^)/3'
_refine_ls_weighting_scheme calc
_refine_ls_wR_factor_gt 0.1073
_refine_ls_wR_factor_ref 0.1136
_reflns_number_gt 3867
_reflns_number_total 4335
_reflns_threshold_expression I>2\s(I)
_cod_data_source_file ob6451.cif
_cod_data_source_block I
_cod_depositor_comments
;
The following automatic conversions were performed:
'_symmetry_cell_setting' value 'Monoclinic' changed to 'monoclinic'
according to '/home/saulius/struct/CIF-dictionaries/cif_core.dic'
dictionary named 'cif_core.dic' version 2.4.1 from 2010-06-29.

Automatic conversion script
Id: cif_fix_enum 1527 2010-12-29 10:47:43Z saulius 

The following automatic conversions were performed:

'_symmetry_cell_setting' value 'Monoclinic' changed to 'monoclinic'
according to /home/saulius/struct/CIF-dictionaries/cif_core.dic
dictionary named 'cif_core.dic' version 2.4.1 from 2010-06-29.

Automatic conversion script
Id: cif_fix_values 1715 2011-07-08 13:25:40Z adriana 
;
_cod_original_cell_volume 1896.1(9)
_cod_original_sg_symbol_H-M 'P 21/c'
_cod_database_code 2204946
_cod_database_fobs_code 2204946

loop_
_symmetry_equiv_pos_as_xyz
'x, y, z'
'-x, y+1/2, -z+1/2'
'-x, -y, -z'
'x, -y-1/2, z-1/2'

loop_
_atom_site_label
_atom_site_fract_x
_atom_site_fract_y
_atom_site_fract_z
_atom_site_U_iso_or_equiv
_atom_site_adp_type
_atom_site_calc_flag
_atom_site_refinement_flags
_atom_site_occupancy
_atom_site_type_symbol
Mo1 0.08527(4) 0.20725(5) 0.11005(3) 0.02921(13) Uani d . 1 Mo
Mo2 -0.07505(4) 0.14690(5) -0.04739(2) 0.02545(13) Uani d . 1 Mo
Mo3 -0.15054(4) -0.01806(5) 0.11830(3) 0.02886(13) Uani d . 1 Mo
Mo4 -0.31705(5) -0.07244(7) -0.04252(3) 0.04438(17) Uani d . 1 Mo
C1 -0.4557(5) 0.1538(7) -0.5952(4) 0.0399(14) Uani d . 1 C
C2 -0.5482(6) 0.1996(8) -0.6487(4) 0.0511(18) Uani d . 1 C
H2A -0.6090 0.2573 -0.6359 0.061 Uiso calc R 1 H
C3 -0.5445(7) 0.1548(9) -0.7211(4) 0.060(2) Uani d . 1 C
H3A -0.6054 0.1819 -0.7585 0.073 Uiso calc R 1 H
C4 -0.4535(7) 0.0705(8) -0.7410(4) 0.0543(18) Uani d . 1 C
H4A -0.4552 0.0429 -0.7912 0.065 Uiso calc R 1 H
C5 -0.3611(7) 0.0267(7) -0.6891(4) 0.0488(16) Uani d . 1 C
H5A -0.2995 -0.0288 -0.7026 0.059 Uiso calc R 1 H
C6 -0.3645(5) 0.0695(6) -0.6150(3) 0.0346(12) Uani d . 1 C
C7 -0.3309(5) 0.1043(6) -0.4917(3) 0.0313(11) Uani d . 1 C
C8 -0.2761(5) 0.0923(5) -0.4127(3) 0.0317(11) Uani d . 1 C
C9 -0.1731(6) 0.0122(7) -0.3965(3) 0.0413(14) Uani d . 1 C
H9A -0.1397 -0.0323 -0.4352 0.050 Uiso calc R 1 H
C10 -0.1211(6) -0.0008(7) -0.3231(4) 0.0459(16) Uani d . 1 C
H10A -0.0521 -0.0541 -0.3115 0.055 Uiso calc R 1 H
C11 -0.2691(7) 0.1387(7) -0.2816(4) 0.0485(16) Uani d . 1 C
H11A -0.3016 0.1792 -0.2414 0.058 Uiso calc R 1 H
C12 -0.3243(6) 0.1573(7) -0.3545(4) 0.0426(14) Uani d . 1 C
H12A -0.3925 0.2125 -0.3642 0.051 Uiso calc R 1 H
N1 -0.4317(4) 0.1727(6) -0.5173(3) 0.0399(12) Uani d . 1 N
H1A -0.4747 0.2206 -0.4901 0.048 Uiso calc R 1 H
N2 -0.2888(4) 0.0437(5) -0.5492(3) 0.0345(10) Uani d . 1 N
H2B -0.2241 -0.0048 -0.5462 0.041 Uiso calc R 1 H
N3 -0.1702(5) 0.0634(5) -0.2686(3) 0.0436(13) Uani d . 1 N
H3B -0.1361 0.0557 -0.2228 0.052 Uiso calc R 1 H
O1 -0.4517(4) -0.0113(9) -0.0827(3) 0.089(2) Uani d . 1 O
O2 -0.1654(4) 0.0796(5) 0.1958(2) 0.0452(11) Uani d . 1 O
O3 0.0564(4) 0.2433(5) 0.1990(2) 0.0429(10) Uani d . 1 O
O4 0.1123(4) 0.3670(4) 0.0713(3) 0.0481(11) Uani d . 1 O
O5 -0.0442(4) 0.3071(4) -0.0798(2) 0.0419(10) Uani d . 1 O
O6 0.2408(3) 0.1304(5) 0.1290(2) 0.0377(9) Uani d . 1 O
O7 -0.1765(4) -0.1853(5) 0.1438(3) 0.0457(11) Uani d . 1 O
O8 -0.2291(3) 0.1276(4) -0.0751(2) 0.0361(9) Uani d . 1 O
O9 -0.2928(3) 0.0231(5) 0.0521(2) 0.0377(9) Uani d . 1 O
O10 -0.0293(3) 0.0259(4) -0.12942(19) 0.0268(7) Uani d . 1 O
O11 0.0986(3) 0.0833(4) -0.00075(19) 0.0255(7) Uani d . 1 O
O12 -0.0808(3) 0.1821(4) 0.0588(2) 0.0281(8) Uani d . 1 O
O13 -0.3462(6) -0.2377(6) -0.0121(3) 0.0775(19) Uani d . 1 O

loop_
_atom_site_aniso_label
_atom_site_aniso_U_11
_atom_site_aniso_U_22
_atom_site_aniso_U_33
_atom_site_aniso_U_12
_atom_site_aniso_U_13
_atom_site_aniso_U_23
Mo1 0.0299(3) 0.0288(2) 0.0278(2) -0.00825(18) -0.00072(18) -0.00357(17)
Mo2 0.0245(2) 0.0249(2) 0.0259(2) 0.00281(17) -0.00101(17) 0.00143(15)
Mo3 0.0214(2) 0.0380(3) 0.0269(2) -0.00321(18) 0.00246(17) -0.00148(17)
Mo4 0.0251(3) 0.0731(4) 0.0350(3) -0.0183(3) 0.0041(2) -0.0125(3)
C1 0.030(3) 0.047(3) 0.041(3) -0.003(3) -0.001(2) 0.015(3)
C2 0.031(3) 0.072(5) 0.048(4) 0.006(3) -0.003(3) 0.024(3)
C3 0.050(4) 0.070(5) 0.054(4) -0.013(4) -0.020(4) 0.027(4)
C4 0.069(5) 0.047(4) 0.043(4) -0.010(4) -0.008(3) 0.007(3)
C5 0.058(4) 0.045(4) 0.040(3) 0.003(3) -0.006(3) -0.001(3)
C6 0.037(3) 0.032(3) 0.033(3) -0.001(2) -0.003(2) 0.007(2)
C7 0.028(3) 0.033(3) 0.031(3) 0.002(2) 0.000(2) 0.007(2)
C8 0.036(3) 0.024(2) 0.034(3) -0.001(2) -0.001(2) 0.005(2)
C9 0.043(3) 0.047(3) 0.032(3) 0.012(3) -0.004(3) 0.002(2)
C10 0.049(4) 0.046(4) 0.038(3) 0.008(3) -0.008(3) -0.001(3)
C11 0.061(4) 0.054(4) 0.030(3) 0.011(3) 0.007(3) -0.001(3)
C12 0.042(3) 0.046(4) 0.039(3) 0.011(3) 0.005(3) 0.002(3)
N1 0.030(2) 0.056(3) 0.033(3) 0.016(2) 0.005(2) 0.012(2)
N2 0.033(2) 0.033(2) 0.035(2) 0.007(2) -0.006(2) 0.0033(19)
N3 0.054(3) 0.039(3) 0.033(3) 0.000(2) -0.012(2) 0.004(2)
O1 0.026(2) 0.186(7) 0.052(3) 0.002(3) -0.004(2) -0.036(4)
O2 0.036(2) 0.062(3) 0.038(2) 0.000(2) 0.0049(18) -0.011(2)
O3 0.046(2) 0.046(2) 0.035(2) -0.008(2) 0.0019(19) -0.0088(18)
O4 0.057(3) 0.036(2) 0.050(3) -0.017(2) 0.001(2) 0.0001(19)
O5 0.050(3) 0.031(2) 0.044(2) 0.0047(19) 0.004(2) 0.0079(17)
O6 0.027(2) 0.054(3) 0.030(2) -0.0095(18) -0.0035(16) -0.0059(17)
O7 0.044(2) 0.051(3) 0.042(2) -0.013(2) 0.004(2) 0.0086(19)
O8 0.0259(19) 0.044(2) 0.036(2) 0.0088(17) -0.0036(16) 0.0018(17)
O9 0.0200(18) 0.054(3) 0.039(2) 0.0002(17) 0.0033(16) -0.0056(18)
O10 0.0232(18) 0.0319(18) 0.0242(17) -0.0002(15) -0.0004(14) 0.0001(14)
O11 0.0222(17) 0.0262(17) 0.0275(18) -0.0028(14) 0.0012(14) 0.0000(13)
O12 0.0270(18) 0.0302(18) 0.0266(18) 0.0021(15) 0.0014(15) -0.0027(14)
O13 0.099(4) 0.075(4) 0.067(4) -0.062(3) 0.043(3) -0.027(3)

loop_
_atom_type_symbol
_atom_type_description
_atom_type_scat_dispersion_real
_atom_type_scat_dispersion_imag
_atom_type_scat_source
C C 0.0033 0.0016 'International Tables Vol C Tables 4.2.6.8 and 6.1.1.4'
H H 0.0000 0.0000 'International Tables Vol C Tables 4.2.6.8 and 6.1.1.4'
N N 0.0061 0.0033 'International Tables Vol C Tables 4.2.6.8 and 6.1.1.4'
O O 0.0106 0.0060 'International Tables Vol C Tables 4.2.6.8 and 6.1.1.4'
Mo Mo -1.6832 0.6857 'International Tables Vol C Tables 4.2.6.8 and 6.1.1.4'

loop_
_geom_angle_atom_site_label_1
_geom_angle_atom_site_label_2
_geom_angle_atom_site_label_3
_geom_angle_site_symmetry_1
_geom_angle_site_symmetry_3
_geom_angle
_geom_angle_publ_flag
O3 Mo1 O4 . . 105.4(2) no
O3 Mo1 O6 . . 101.4(2) no
O4 Mo1 O6 . . 101.7(2) no
O3 Mo1 O12 . . 99.75(18) no
O4 Mo1 O12 . . 97.34(19) no
O6 Mo1 O12 . . 146.48(16) no
O3 Mo1 O11 . . 160.13(18) no
O4 Mo1 O11 . . 94.02(18) no
O6 Mo1 O11 . . 78.21(15) no
O12 Mo1 O11 . . 73.15(14) no
O3 Mo1 O10 . 3 87.94(18) no
O4 Mo1 O10 . 3 164.61(18) no
O6 Mo1 O10 . 3 82.65(16) no
O12 Mo1 O10 . 3 72.41(14) no
O11 Mo1 O10 . 3 72.26(12) no
O3 Mo1 Mo2 . . 134.71(15) ?
O4 Mo1 Mo2 . . 85.07(15) ?
O6 Mo1 Mo2 . . 119.78(12) ?
O12 Mo1 Mo2 . . 35.01(10) ?
O11 Mo1 Mo2 . . 41.57(8) ?
O10 Mo1 Mo2 3 . 80.01(8) ?
O5 Mo2 O8 . . 103.9(2) no
O5 Mo2 O12 . . 102.47(19) no
O8 Mo2 O12 . . 97.77(18) no
O5 Mo2 O10 . . 100.64(19) no
O8 Mo2 O10 . . 94.37(17) no
O12 Mo2 O10 . . 150.39(15) no
O5 Mo2 O11 . . 99.79(18) no
O8 Mo2 O11 . . 156.21(16) no
O12 Mo2 O11 . . 79.14(14) no
O10 Mo2 O11 . . 78.91(14) no
O5 Mo2 O11 . 3 174.52(18) no
O8 Mo2 O11 . 3 81.50(16) no
O12 Mo2 O11 . 3 77.57(14) no
O10 Mo2 O11 . 3 77.67(14) no
O11 Mo2 O11 . 3 74.79(14) no
O5 Mo2 Mo1 . . 91.21(15) ?
O8 Mo2 Mo1 . . 134.05(14) ?
O12 Mo2 Mo1 . . 36.28(11) ?
O10 Mo2 Mo1 . . 125.55(10) ?
O11 Mo2 Mo1 . . 46.65(9) ?
O11 Mo2 Mo1 3 . 85.65(8) ?
O7 Mo3 O2 . . 104.8(2) no
O7 Mo3 O9 . . 101.4(2) no
O2 Mo3 O9 . . 103.2(2) no
O7 Mo3 O10 . 3 98.46(19) no
O2 Mo3 O10 . 3 98.36(18) no
O9 Mo3 O10 . 3 145.67(16) no
O7 Mo3 O11 . 3 93.79(19) no
O2 Mo3 O11 . 3 160.66(19) no
O9 Mo3 O11 . 3 77.76(15) no
O10 Mo3 O11 3 3 73.21(13) no
O7 Mo3 O12 . . 163.35(19) no
O2 Mo3 O12 . . 90.07(19) no
O9 Mo3 O12 . . 81.99(16) no
O10 Mo3 O12 3 . 71.52(13) no
O11 Mo3 O12 3 . 70.83(12) no
O13 Mo4 O1 . . 104.4(4) no
O13 Mo4 O9 . . 99.6(2) no
O1 Mo4 O9 . . 103.2(2) no
O13 Mo4 O6 . 3 96.7(2) no
O1 Mo4 O6 . 3 103.2(2) no
O9 Mo4 O6 . 3 144.23(16) no
O13 Mo4 O8 . . 165.1(3) no
O1 Mo4 O8 . . 90.3(3) no
O9 Mo4 O8 . . 79.03(17) no
O6 Mo4 O8 3 . 77.14(17) no
O13 Mo4 O11 . 3 95.1(2) no
O1 Mo4 O11 . 3 160.5(3) no
O9 Mo4 O11 . 3 73.86(14) no
O6 Mo4 O11 3 3 73.17(14) no
O8 Mo4 O11 . 3 70.24(12) no
C2 C1 N1 . . 132.5(7) ?
C2 C1 C6 . . 121.6(6) ?
N1 C1 C6 . . 105.9(5) ?
C3 C2 C1 . . 116.1(7) ?
C3 C2 H2A . . 122.0 ?
C1 C2 H2A . . 122.0 ?
C2 C3 C4 . . 122.4(6) ?
C2 C3 H3A . . 118.8 ?
C4 C3 H3A . . 118.8 ?
C5 C4 C3 . . 121.9(7) ?
C5 C4 H4A . . 119.0 ?
C3 C4 H4A . . 119.0 ?
C4 C5 C6 . . 116.3(7) ?
C4 C5 H5A . . 121.8 ?
C6 C5 H5A . . 121.8 ?
N2 C6 C5 . . 131.8(6) ?
N2 C6 C1 . . 106.6(5) ?
C5 C6 C1 . . 121.6(6) ?
N2 C7 N1 . . 108.9(5) ?
N2 C7 C8 . . 124.3(5) ?
N1 C7 C8 . . 126.8(5) ?
C9 C8 C12 . . 119.3(5) ?
C9 C8 C7 . . 118.8(5) ?
C12 C8 C7 . . 122.0(5) ?
C10 C9 C8 . . 119.6(6) ?
C10 C9 H9A . . 120.2 ?
C8 C9 H9A . . 120.2 ?
N3 C10 C9 . . 119.3(6) ?
N3 C10 H10A . . 120.3 ?
C9 C10 H10A . . 120.3 ?
N3 C11 C12 . . 120.2(6) ?
N3 C11 H11A . . 119.9 ?
C12 C11 H11A . . 119.9 ?
C11 C12 C8 . . 118.6(6) ?
C11 C12 H12A . . 120.7 ?
C8 C12 H12A . . 120.7 ?
C7 N1 C1 . . 108.9(5) ?
C7 N1 H1A . . 125.5 ?
C1 N1 H1A . . 125.5 ?
C7 N2 C6 . . 109.7(5) ?
C7 N2 H2B . . 125.1 ?
C6 N2 H2B . . 125.1 ?
C11 N3 C10 . . 123.0(5) ?
C11 N3 H3B . . 118.5 ?
C10 N3 H3B . . 118.5 ?
Mo1 O6 Mo4 . 3 117.7(2) no
Mo2 O8 Mo4 . . 118.03(19) no
Mo4 O9 Mo3 . . 117.6(2) no
Mo2 O10 Mo3 . 3 107.75(16) no
Mo2 O10 Mo1 . 3 109.73(16) no
Mo3 O10 Mo1 3 3 103.83(15) no
Mo2 O11 Mo1 . . 91.78(13) no
Mo2 O11 Mo3 . 3 92.91(13) no
Mo1 O11 Mo3 . 3 162.03(17) no
Mo2 O11 Mo2 . 3 105.21(14) no
Mo1 O11 Mo2 . 3 97.77(13) no
Mo3 O11 Mo2 3 3 97.72(13) no
Mo2 O11 Mo4 . 3 164.61(17) no
Mo1 O11 Mo4 . 3 85.88(11) no
Mo3 O11 Mo4 3 3 85.01(11) no
Mo2 O11 Mo4 3 3 90.18(11) no
Mo2 O12 Mo1 . . 108.71(18) no
Mo2 O12 Mo3 . . 110.94(16) no
Mo1 O12 Mo3 . . 103.85(15) no

loop_
_geom_bond_atom_site_label_1
_geom_bond_atom_site_label_2
_geom_bond_site_symmetry_2
_geom_bond_distance
_geom_bond_publ_flag
Mo1 O3 . 1.695(4) yes
Mo1 O4 . 1.709(4) yes
Mo1 O6 . 1.893(4) yes
Mo1 O12 . 1.993(4) yes
Mo1 O11 . 2.321(3) yes
Mo1 O10 3 2.338(4) yes
Mo1 Mo2 . 3.1906(9) ?
Mo2 O5 . 1.679(4) yes
Mo2 O8 . 1.757(4) yes
Mo2 O12 . 1.932(4) yes
Mo2 O10 . 1.980(4) yes
Mo2 O11 . 2.118(3) yes
Mo2 O11 3 2.374(4) yes
Mo3 O7 . 1.687(4) yes
Mo3 O2 . 1.689(4) yes
Mo3 O9 . 1.909(4) yes
Mo3 O10 3 2.018(4) yes
Mo3 O11 3 2.333(4) yes
Mo3 O12 . 2.360(4) yes
Mo4 O13 . 1.705(6) yes
Mo4 O1 . 1.698(5) yes
Mo4 O9 . 1.904(4) yes
Mo4 O6 3 1.941(4) yes
Mo4 O8 . 2.253(4) yes
Mo4 O11 3 2.492(3) yes
C1 C2 . 1.391(8) ?
C1 N1 . 1.392(8) ?
C1 C6 . 1.385(9) ?
C2 C3 . 1.366(11) ?
C2 H2A . 0.9300 ?
C3 C4 . 1.385(12) ?
C3 H3A . 0.9300 ?
C4 C5 . 1.368(9) ?
C4 H4A . 0.9300 ?
C5 C6 . 1.387(9) ?
C5 H5A . 0.9300 ?
C6 N2 . 1.382(7) ?
C7 N2 . 1.317(7) ?
C7 N1 . 1.340(7) ?
C7 C8 . 1.468(7) ?
C8 C9 . 1.389(8) ?
C8 C12 . 1.379(8) ?
C9 C10 . 1.369(8) ?
C9 H9A . 0.9300 ?
C10 N3 . 1.327(9) ?
C10 H10A . 0.9300 ?
C11 N3 . 1.321(9) ?
C11 C12 . 1.378(9) ?
C11 H11A . 0.9300 ?
C12 H12A . 0.9300 ?
N1 H1A . 0.8600 ?
N2 H2B . 0.8600 ?
N3 H3B . 0.8600 ?
O6 Mo4 3 1.941(4) ?
O10 Mo3 3 2.018(4) ?
O10 Mo1 3 2.338(4) ?
O11 Mo3 3 2.333(4) ?
O11 Mo2 3 2.374(4) ?
O11 Mo4 3 2.492(3) ?

loop_
_geom_hbond_atom_site_label_D
_geom_hbond_atom_site_label_H
_geom_hbond_atom_site_label_A
_geom_hbond_site_symmetry_A
_geom_hbond_distance_DH
_geom_hbond_distance_HA
_geom_hbond_distance_DA
_geom_hbond_angle_DHA
N1 H1A O13 2_454 0.86 2.07 2.764(7) 138
N2 H2B O4 2_544 0.86 1.85 2.674(7) 160
N3 H3B O10 . 0.86 1.95 2.794(6) 168
